data_7236648
loop_
_publ_author_name
'Lin, Qipu'
'Mao, Chengyu'
'Kong, Aiguo'
'Bu, Xianhui'
'Zhao, Xiang'
'Feng, Pingyun'

_publ_section_title
;
 Porphyrinic coordination lattices with fluoropillars
;
_journal_issue 40
_journal_name_full 'J. Mater. Chem. A'
_journal_page_first 21189
_journal_paper_doi 10.1039/C7TA06658A
_journal_volume 5
_journal_year 2017
_chemical_formula_moiety 'C80 H48 F8 N16 Si Zn4, 4(C H Cl3)'
_chemical_formula_sum 'C84 H52 Cl12 F8 N16 Si Zn4'
_chemical_formula_weight 2152.47
_chemical_name_systematic '[(TPyP-Zn)2F2Zn2(SiF6)]n'
_space_group_IT_number 87
_space_group_name_Hall '-I 4'
_space_group_name_H-M_alt 'I 4/m'
_symmetry_cell_setting tetragonal
_symmetry_space_group_name_H-M 'I 4/m'
_atom_sites_solution_hydrogens geom
_atom_sites_solution_primary direct
_atom_sites_solution_secondary difmap
_audit_creation_method SHELXL-97
_audit_update_record
;
2015-04-27 deposited with the CCDC.
2017-09-19 downloaded from the CCDC.
;
_cell_angle_alpha 90.00
_cell_angle_beta 90.00
_cell_angle_gamma 90.00
_cell_formula_units_Z 2
_cell_length_a 13.985(10)
_cell_length_b 13.985(10)
_cell_length_c 24.40(4)
_cell_measurement_reflns_used 472
_cell_measurement_temperature 195(2)
_cell_measurement_theta_max 21.06
_cell_measurement_theta_min 2.65
_cell_volume 4772(9)
_computing_cell_refinement 'Bruker SMART'
_computing_data_collection 'Bruker SMART'
_computing_data_reduction 'Bruker SAINT'
_computing_molecular_graphics 'Bruker SHELXTL'
_computing_publication_material 'Bruker SHELXTL'
_computing_structure_refinement 'SHELXL-97 (Sheldrick, 1997)'
_computing_structure_solution 'SHELXS-97 (Sheldrick, 1990)'
_diffrn_ambient_temperature 195(2)
_diffrn_measured_fraction_theta_full 0.984
_diffrn_measured_fraction_theta_max 0.984
_diffrn_measurement_device_type 'CCD area detector'
_diffrn_measurement_method 'phi and omega scans'
_diffrn_radiation_monochromator graphite
_diffrn_radiation_source 'fine-focus sealed tube'
_diffrn_radiation_type MoK\a
_diffrn_radiation_wavelength 0.71073
_diffrn_reflns_av_R_equivalents 0.1011
_diffrn_reflns_av_sigmaI/netI 0.1754
_diffrn_reflns_limit_h_max 16
_diffrn_reflns_limit_h_min -13
_diffrn_reflns_limit_k_max 17
_diffrn_reflns_limit_k_min -3
_diffrn_reflns_limit_l_max 16
_diffrn_reflns_limit_l_min -30
_diffrn_reflns_number 4827
_diffrn_reflns_theta_full 26.80
_diffrn_reflns_theta_max 26.80
_diffrn_reflns_theta_min 2.06
_diffrn_standards_decay_% none
_diffrn_standards_interval_count none
_diffrn_standards_interval_time none
_diffrn_standards_number 0
_exptl_absorpt_coefficient_mu 1.409
_exptl_absorpt_correction_T_max 0.893
_exptl_absorpt_correction_T_min 0.741
_exptl_absorpt_correction_type none
_exptl_crystal_colour black
_exptl_crystal_density_diffrn 1.498
_exptl_crystal_density_meas 1.5
_exptl_crystal_density_method 'not measured'
_exptl_crystal_description square
_exptl_crystal_F_000 3680
_exptl_crystal_size_max 0.22
_exptl_crystal_size_mid 0.22
_exptl_crystal_size_min 0.08
_refine_diff_density_max 1.246
_refine_diff_density_min -1.176
_refine_diff_density_rms 0.166
_refine_ls_extinction_method none
_refine_ls_goodness_of_fit_ref 0.992
_refine_ls_hydrogen_treatment constr
_refine_ls_matrix_type full
_refine_ls_number_parameters 150
_refine_ls_number_reflns 2576
_refine_ls_number_restraints 24
_refine_ls_restrained_S_all 0.988
_refine_ls_R_factor_all 0.2014
_refine_ls_R_factor_gt 0.0875
_refine_ls_shift/su_max 0.000
_refine_ls_shift/su_mean 0.000
_refine_ls_structure_factor_coef Fsqd
_refine_ls_weighting_details 'calc w=1/[\s^2^(Fo^2^)+(0.1389P)^2^+0.0000P] where P=(Fo^2^+2Fc^2^)/3'
_refine_ls_weighting_scheme calc
_refine_ls_wR_factor_gt 0.2165
_refine_ls_wR_factor_ref 0.2780
_reflns_number_gt 1140
_reflns_number_total 2576
_reflns_threshold_expression >2sigma(I)
_cod_data_source_file c7ta06658a2.cif
_cod_data_source_block CPM-132
_cod_depositor_comments
;
The following automatic conversions were performed:

data item '_symmetry_cell_setting' value 'Tetragonal' was changed to
'tetragonal' in accordance with the
/home/saulius/struct/COD-crude-data/automatic-downloads/DataCite-retrospective/RSC/depositions/lib/dictionaries/cif_core.dic
dictionary named 'cif_core.dic' version 2.4.2 last updated on
2011-04-26.

Automatic conversion script
Id: cif_fix_values 6909 2019-04-08 15:41:33Z antanas 
;
_cod_original_sg_symbol_H-M I4/m
_cod_original_formula_sum ' C84 H52 Cl12 F8 N16 Si Zn4'
_cod_database_code 7236648

loop_
_symmetry_equiv_pos_as_xyz
'x, y, z'
'-x, -y, z'
'-y, x, z'
'y, -x, z'
'x+1/2, y+1/2, z+1/2'
'-x+1/2, -y+1/2, z+1/2'
'-y+1/2, x+1/2, z+1/2'
'y+1/2, -x+1/2, z+1/2'
'-x, -y, -z'
'x, y, -z'
'y, -x, -z'
'-y, x, -z'
'-x+1/2, -y+1/2, -z+1/2'
'x+1/2, y+1/2, -z+1/2'
'y+1/2, -x+1/2, -z+1/2'
'-y+1/2, x+1/2, -z+1/2'

loop_
_atom_site_label
_atom_site_type_symbol
_atom_site_fract_x
_atom_site_fract_y
_atom_site_fract_z
_atom_site_U_iso_or_equiv
_atom_site_adp_type
_atom_site_occupancy
_atom_site_symmetry_multiplicity
_atom_site_calc_flag
_atom_site_refinement_flags
Zn1 Zn 0.0000 0.0000 0.34038(10) 0.0257(6) Uani 1 4 d S
Zn2 Zn 0.0000 0.0000 0.17554(10) 0.0249(6) Uani 1 4 d S
Si1 Si 0.0000 0.0000 0.5000 0.0206(16) Uani 1 8 d S
F1 F 0.0000 0.0000 0.2582(4) 0.028(2) Uani 1 4 d S
F2 F 0.0000 0.0000 0.4292(5) 0.033(3) Uani 1 4 d S
F3 F -0.0062(6) 0.1189(5) 0.5000 0.050(2) Uani 1 2 d S
N1 N 0.1229(5) 0.0941(5) 0.3450(3) 0.0268(18) Uani 1 1 d .
N2 N 0.3529(5) 0.4908(4) 0.3389(4) 0.029(2) Uani 1 1 d .
C1 C 0.1845(6) 0.0992(6) 0.3035(5) 0.034(2) Uani 1 1 d .
H1A H 0.1792 0.0551 0.2751 0.040 Uiso 1 1 calc R
C2 C 0.2564(6) 0.1675(6) 0.3009(4) 0.034(2) Uani 1 1 d .
H2A H 0.2979 0.1692 0.2712 0.041 Uiso 1 1 calc R
C3 C 0.2658(6) 0.2342(6) 0.3438(4) 0.032(2) Uani 1 1 d .
C4 C 0.2037(6) 0.2250(6) 0.3882(4) 0.034(2) Uani 1 1 d .
H4A H 0.2091 0.2660 0.4180 0.041 Uiso 1 1 calc R
C5 C 0.1332(6) 0.1540(6) 0.3877(5) 0.034(2) Uani 1 1 d .
H5A H 0.0926 0.1480 0.4177 0.040 Uiso 1 1 calc R
C6 C 0.3375(6) 0.3144(6) 0.3401(4) 0.029(2) Uani 1 1 d .
C7 C 0.2990(5) 0.4081(6) 0.3401(4) 0.028(2) Uani 1 1 d .
C8 C 0.1995(6) 0.4314(6) 0.3429(5) 0.039(3) Uani 1 1 d .
H8A H 0.1488 0.3884 0.3447 0.047 Uiso 1 1 calc R
C9 C 0.1933(6) 0.5272(6) 0.3423(5) 0.038(3) Uani 1 1 d .
H9A H 0.1371 0.5627 0.3435 0.045 Uiso 1 1 calc R
C10 C 0.2895(6) 0.5654(6) 0.3396(5) 0.034(2) Uani 1 1 d .
Cl1 Cl 0.3846(8) 0.1757(8) 0.5000 0.184(4) Uani 1 2 d SU
Cl2 Cl 0.3604(6) 0.0051(6) 0.4409(4) 0.203(4) Uani 1 1 d U
C11 C 0.327(2) 0.072(2) 0.5000 0.145(11) Uani 1 2 d SU
H11A H 0.2583 0.0827 0.5000 0.174 Uiso 1 2 calc SR

loop_
_atom_site_aniso_label
_atom_site_aniso_U_11
_atom_site_aniso_U_22
_atom_site_aniso_U_33
_atom_site_aniso_U_23
_atom_site_aniso_U_13
_atom_site_aniso_U_12
Zn1 0.0161(7) 0.0161(7) 0.0449(17) 0.000 0.000 0.000
Zn2 0.0142(6) 0.0142(6) 0.0462(17) 0.000 0.000 0.000
Si1 0.0167(19) 0.0167(19) 0.028(5) 0.000 0.000 0.000
F1 0.022(3) 0.022(3) 0.041(7) 0.000 0.000 0.000
F2 0.030(3) 0.030(3) 0.040(8) 0.000 0.000 0.000
F3 0.081(6) 0.025(4) 0.045(6) 0.000 0.000 0.004(4)
N1 0.026(4) 0.017(4) 0.038(5) -0.001(3) -0.001(4) -0.002(3)
N2 0.018(3) 0.007(3) 0.062(6) 0.002(3) 0.000(4) -0.001(2)
C1 0.024(5) 0.028(5) 0.049(7) -0.008(5) 0.001(5) -0.007(4)
C2 0.027(5) 0.028(5) 0.047(7) -0.002(5) 0.006(5) -0.006(4)
C3 0.022(5) 0.018(4) 0.055(8) -0.001(4) -0.003(4) 0.001(3)
C4 0.026(5) 0.028(5) 0.048(7) -0.004(5) 0.007(5) -0.002(4)
C5 0.021(4) 0.028(5) 0.052(7) 0.005(5) 0.009(4) -0.008(4)
C6 0.019(4) 0.017(4) 0.052(7) 0.004(4) 0.006(4) 0.000(3)
C7 0.016(4) 0.018(4) 0.049(7) -0.001(4) 0.003(4) -0.005(3)
C8 0.015(4) 0.017(4) 0.085(9) 0.001(5) 0.009(5) -0.001(3)
C9 0.011(4) 0.029(5) 0.073(9) 0.006(5) 0.001(5) 0.008(3)
C10 0.022(4) 0.021(4) 0.057(8) 0.004(5) -0.003(4) 0.006(3)
Cl1 0.188(9) 0.169(9) 0.195(12) 0.000 0.000 -0.054(7)
Cl2 0.182(7) 0.192(7) 0.235(10) -0.064(6) 0.026(6) -0.036(5)
C11 0.14(2) 0.13(2) 0.16(3) 0.000 0.000 -0.06(2)

loop_
_atom_type_symbol
_atom_type_description
_atom_type_scat_dispersion_real
_atom_type_scat_dispersion_imag
_atom_type_scat_source
C C 0.0033 0.0016 'International Tables Vol C Tables 4.2.6.8 and 6.1.1.4'
H H 0.0000 0.0000 'International Tables Vol C Tables 4.2.6.8 and 6.1.1.4'
N N 0.0061 0.0033 'International Tables Vol C Tables 4.2.6.8 and 6.1.1.4'
O O 0.0106 0.0060 'International Tables Vol C Tables 4.2.6.8 and 6.1.1.4'
F F 0.0171 0.0103 'International Tables Vol C Tables 4.2.6.8 and 6.1.1.4'
Si Si 0.0817 0.0704 'International Tables Vol C Tables 4.2.6.8 and 6.1.1.4'
Zn Zn 0.2839 1.4301 'International Tables Vol C Tables 4.2.6.8 and 6.1.1.4'
Cl Cl 0.1484 0.1585 'International Tables Vol C Tables 4.2.6.8 and 6.1.1.4'

loop_
_geom_angle_atom_site_label_1
_geom_angle_atom_site_label_2
_geom_angle_atom_site_label_3
_geom_angle
_geom_angle_site_symmetry_1
_geom_angle_site_symmetry_3
F1 Zn1 F2 180.000(1) . .
F1 Zn1 N1 93.0(2) . 2
F2 Zn1 N1 87.0(2) . 2
F1 Zn1 N1 93.0(2) . .
F2 Zn1 N1 87.0(2) . .
N1 Zn1 N1 174.0(4) 2 .
F1 Zn1 N1 93.0(2) . 4
F2 Zn1 N1 87.0(2) . 4
N1 Zn1 N1 89.84(2) 2 4
N1 Zn1 N1 89.84(2) . 4
F1 Zn1 N1 93.0(2) . 3
F2 Zn1 N1 87.0(2) . 3
N1 Zn1 N1 89.84(2) 2 3
N1 Zn1 N1 89.84(2) . 3
N1 Zn1 N1 174.0(4) 4 3
F1 Zn2 N2 99.7(2) . 14_445
F1 Zn2 N2 99.7(2) . 13
N2 Zn2 N2 160.6(5) 14_445 13
F1 Zn2 N2 99.7(2) . 16_545
N2 Zn2 N2 88.37(8) 14_445 16_545
N2 Zn2 N2 88.37(8) 13 16_545
F1 Zn2 N2 99.7(2) . 15_455
N2 Zn2 N2 88.37(8) 14_445 15_455
N2 Zn2 N2 88.37(8) 13 15_455
N2 Zn2 N2 160.6(5) 16_545 15_455
F3 Si1 F3 90.000(1) 11_556 9_556
F3 Si1 F3 90.000(1) 11_556 .
F3 Si1 F3 180.000(1) 9_556 .
F3 Si1 F3 180.000(1) 11_556 3
F3 Si1 F3 90.000(1) 9_556 3
F3 Si1 F3 90.000(1) . 3
F3 Si1 F2 90.000(1) 11_556 9_556
F3 Si1 F2 90.000(1) 9_556 9_556
F3 Si1 F2 90.000(1) . 9_556
F3 Si1 F2 90.000(1) 3 9_556
F3 Si1 F2 90.000(1) 11_556 .
F3 Si1 F2 90.000(1) 9_556 .
F3 Si1 F2 90.000(1) . .
F3 Si1 F2 90.000(1) 3 .
F2 Si1 F2 180.000(1) 9_556 .
Zn1 F1 Zn2 180.0 . .
Si1 F2 Zn1 180.0 . .
C1 N1 C5 119.1(7) . .
C1 N1 Zn1 120.4(6) . .
C5 N1 Zn1 120.3(6) . .
C10 N2 C7 106.5(7) . .
C10 N2 Zn2 126.3(6) . 13
C7 N2 Zn2 126.3(5) . 13
N1 C1 C2 122.7(9) . .
N1 C1 H1A 118.7 . .
C2 C1 H1A 118.7 . .
C1 C2 C3 119.3(9) . .
C1 C2 H2A 120.3 . .
C3 C2 H2A 120.3 . .
C4 C3 C2 117.3(8) . .
C4 C3 C6 122.0(8) . .
C2 C3 C6 120.7(9) . .
C3 C4 C5 119.9(9) . .
C3 C4 H4A 120.1 . .
C5 C4 H4A 120.1 . .
N1 C5 C4 121.6(9) . .
N1 C5 H5A 119.2 . .
C4 C5 H5A 119.2 . .
C10 C6 C7 126.7(7) 3_655 .
C10 C6 C3 117.4(7) 3_655 .
C7 C6 C3 115.8(7) . .
N2 C7 C6 124.5(7) . .
N2 C7 C8 110.0(7) . .
C6 C7 C8 125.5(7) . .
C9 C8 C7 106.8(7) . .
C9 C8 H8A 126.6 . .
C7 C8 H8A 126.6 . .
C8 C9 C10 107.9(7) . .
C8 C9 H9A 126.0 . .
C10 C9 H9A 126.0 . .
N2 C10 C6 125.3(8) . 4_565
N2 C10 C9 108.7(7) . .
C6 C10 C9 125.9(7) 4_565 .
Cl1 C11 Cl2 109.6(11) . .
Cl1 C11 Cl2 109.6(11) . 10_556
Cl2 C11 Cl2 108(2) . 10_556
Cl1 C11 H11A 109.8 . .
Cl2 C11 H11A 109.8 . .
Cl2 C11 H11A 109.8 10_556 .

loop_
_geom_bond_atom_site_label_1
_geom_bond_atom_site_label_2
_geom_bond_distance
_geom_bond_site_symmetry_2
Zn1 F1 2.005(12) .
Zn1 F2 2.167(12) .
Zn1 N1 2.168(7) 2
Zn1 N1 2.168(7) .
Zn1 N1 2.168(7) 4
Zn1 N1 2.168(7) 3
Zn2 F1 2.016(12) .
Zn2 N2 2.091(7) 14_445
Zn2 N2 2.091(7) 13
Zn2 N2 2.091(7) 16_545
Zn2 N2 2.091(7) 15_455
Si1 F3 1.665(7) 11_556
Si1 F3 1.665(7) 9_556
Si1 F3 1.665(7) .
Si1 F3 1.665(7) 3
Si1 F2 1.728(11) 9_556
Si1 F2 1.728(11) .
N1 C1 1.332(12) .
N1 C5 1.344(12) .
N2 C10 1.369(10) .
N2 C7 1.381(10) .
N2 Zn2 2.091(7) 13
C1 C2 1.389(12) .
C1 H1A 0.9300 .
C2 C3 1.408(13) .
C2 H2A 0.9300 .
C3 C4 1.394(13) .
C3 C6 1.507(11) .
C4 C5 1.399(11) .
C4 H4A 0.9300 .
C5 H5A 0.9300 .
C6 C10 1.402(11) 3_655
C6 C7 1.418(11) .
C7 C8 1.431(11) .
C8 C9 1.342(11) .
C8 H8A 0.9300 .
C9 C10 1.450(12) .
C9 H9A 0.9300 .
C10 C6 1.402(11) 4_565
Cl1 C11 1.66(3) .
Cl2 C11 1.78(2) .
C11 Cl2 1.78(2) 10_556
C11 H11A 0.9800 .
